data_7109657
loop_
_publ_author_name
'Zhuxiu Zhang'
'Young Ran Ji'
'Lukasz Wojtas'
'Wen-Yang Gao'
'Shengqian Ma'
'Michael J. Zaworotko'
'Jon C. Antilla'

_publ_section_title
;
 Two homochiral organocatalytic metal organic materials with nanoscopic
 channels
;
_journal_name_full Chem.Commun.
_journal_page_first 7693
_journal_paper_doi 10.1039/c3cc43801e
_journal_volume 49
_journal_year 2013
_chemical_formula_sum 'C52 H19 Cd2 O20 P'
_chemical_formula_weight 1219.44
_chemical_name_systematic
; 
 ? 
;
_space_group_IT_number 19
_symmetry_cell_setting orthorhombic
_symmetry_space_group_name_Hall 'P 2ac 2ab'
_symmetry_space_group_name_H-M 'P 21 21 21'
_atom_sites_solution_hydrogens geom
_atom_sites_solution_primary direct
_atom_sites_solution_secondary difmap
_audit_creation_method SHELXL-97
_cell_angle_alpha 90.00
_cell_angle_beta 90.00
_cell_angle_gamma 90.00
_cell_formula_units_Z 4
_cell_length_a 17.4396(10)
_cell_length_b 22.4040(15)
_cell_length_c 29.2728(18)
_cell_measurement_temperature 230(2)
_cell_measurement_theta_max 64.37
_cell_measurement_theta_min 3.16
_cell_volume 11437.4(12)
_computing_cell_refinement 'APEX2 (Bruker, 2010); SAINT (Bruker, 2009)'
_computing_data_collection 'APEX2 (Bruker, 2010)'
_computing_data_reduction 'SAINT (Bruker, 2009);XPREP(Sheldrick,2008)'
_computing_publication_material 'APEX2 (Bruker, 2010)'
_computing_structure_refinement 'SHELXL-97 (Sheldrick, 2008)'
_computing_structure_solution 'SHELXS-97 (Sheldrick, 2008)'
_diffrn_ambient_temperature 230(2)
_diffrn_measured_fraction_theta_full 0.995
_diffrn_measured_fraction_theta_max 0.995
_diffrn_measurement_device_type 'BRUKER SMART APEXII CCD'
_diffrn_measurement_method 'omega scans'
_diffrn_radiation_monochromator graphite
_diffrn_radiation_source 'fine-focus sealed tube'
_diffrn_radiation_type CuK\a
_diffrn_radiation_wavelength 1.54178
_diffrn_reflns_av_R_equivalents 0.0718
_diffrn_reflns_av_sigmaI/netI 0.0639
_diffrn_reflns_limit_h_max 20
_diffrn_reflns_limit_h_min -18
_diffrn_reflns_limit_k_max 26
_diffrn_reflns_limit_k_min -26
_diffrn_reflns_limit_l_max 34
_diffrn_reflns_limit_l_min -33
_diffrn_reflns_number 96572
_diffrn_reflns_theta_full 64.74
_diffrn_reflns_theta_max 64.74
_diffrn_reflns_theta_min 2.48
_exptl_absorpt_coefficient_mu 3.415
_exptl_absorpt_correction_T_max 0.8250
_exptl_absorpt_correction_T_min 0.8250
_exptl_absorpt_correction_type multi-scan
_exptl_absorpt_process_details 'SADABS; (Sheldrick, 2003)'
_exptl_crystal_colour yellow
_exptl_crystal_density_diffrn 0.708
_exptl_crystal_density_meas 0.708
_exptl_crystal_density_method 'not measured'
_exptl_crystal_description block
_exptl_crystal_F_000 2408
_exptl_crystal_size_max 0.10
_exptl_crystal_size_mid 0.10
_exptl_crystal_size_min 0.10
_platon_squeeze_details
;

the solvent molecules removed by the SQUEEZE process could be regarded 
as DMF molecules and dimethylammonium cations(DMA+) as counterions. 
In every single unit cell, there are 16 dimethylammonium cations containing 
416 electrons, so the rest of 2594 C 416 = 2178 electrons are belongs to DMF molecules. 
As a result, there are ~55 DMF molecules per unit cell. The theoretical occupied volume 
of single DMF molecule and dimethylammonium cations are 75.26  and 55.33  respectively, 
indicating total volume of free molecules is 75.26*54 + 55.33*16 = 5024.58  per unit cell 
which is much smaller than 7921 calculated by PLATON. 

;
_refine_diff_density_max 0.589
_refine_diff_density_min -0.248
_refine_diff_density_rms 0.033
_refine_ls_abs_structure_details 'Flack H D (1983), Acta Cryst. A39, 876-881'
_refine_ls_abs_structure_Flack 0.007(3)
_refine_ls_extinction_method none
_refine_ls_goodness_of_fit_ref 0.923
_refine_ls_hydrogen_treatment constr
_refine_ls_matrix_type full
_refine_ls_number_parameters 676
_refine_ls_number_reflns 19193
_refine_ls_number_restraints 11
_refine_ls_restrained_S_all 0.923
_refine_ls_R_factor_all 0.0363
_refine_ls_R_factor_gt 0.0313
_refine_ls_shift/su_max 0.002
_refine_ls_shift/su_mean 0.000
_refine_ls_structure_factor_coef Fsqd
_refine_ls_weighting_details 'calc w=1/[\s^2^(Fo^2^)+(0.0054P)^2^+0.0000P] where P=(Fo^2^+2Fc^2^)/3'
_refine_ls_weighting_scheme calc
_refine_ls_wR_factor_gt 0.0697
_refine_ls_wR_factor_ref 0.0713
_reflns_number_gt 16705
_reflns_number_total 19193
_reflns_threshold_expression >2sigma(I)
_cod_data_source_file c3cc43801e.txt
_cod_data_source_block ocMOM-2
_cod_original_sg_symbol_H-M P212121
_cod_database_code 7109657

loop_
_symmetry_equiv_pos_as_xyz
'x, y, z'
'-x+1/2, -y, z+1/2'
'x+1/2, -y+1/2, -z'
'-x, y+1/2, -z+1/2'

loop_
_atom_site_label
_atom_site_type_symbol
_atom_site_fract_x
_atom_site_fract_y
_atom_site_fract_z
_atom_site_U_iso_or_equiv
_atom_site_adp_type
_atom_site_occupancy
_atom_site_symmetry_multiplicity
_atom_site_calc_flag
_atom_site_refinement_flags
Cd1 Cd -0.116089(11) 0.622325(9) 0.492078(7) 0.04500(5) Uani 1 1 d .
Cd2 Cd 0.842418(13) 0.772001(11) 0.065295(8) 0.05586(6) Uani 1 1 d .
P3 P 0.36249(6) 0.59629(6) 0.40439(3) 0.0780(3) Uani 1 1 d .
O1 O 0.78216(12) 0.62996(12) 0.43791(8) 0.0628(6) Uani 1 1 d .
O2 O 0.22409(14) 0.71718(14) -0.02558(8) 0.0781(8) Uani 1 1 d .
O3 O 0.77212(13) 0.68600(11) 0.49775(10) 0.0767(8) Uani 1 1 d .
O4 O 0.44438(14) 0.79898(10) 0.47648(8) 0.0641(6) Uani 1 1 d .
C5 C 0.42021(16) 0.62095(17) 0.30207(9) 0.0520(7) Uani 1 1 d .
O6 O -0.03563(16) 0.61988(16) 0.41441(11) 0.0944(9) Uani 1 1 d U
C7 C 0.33578(17) 0.61643(17) 0.29566(10) 0.0550(8) Uani 1 1 d .
O8 O -0.04528(13) 0.75246(14) 0.11866(9) 0.0832(9) Uani 1 1 d .
O9 O 0.40151(12) 0.65108(11) 0.37837(7) 0.0600(6) Uani 1 1 d .
O10 O 0.32747(12) 0.55780(10) 0.36300(7) 0.0562(5) Uani 1 1 d .
C11 C 0.12469(19) 0.73132(19) 0.05056(11) 0.0675(9) Uani 1 1 d .
H11 H 0.1034 0.7357 0.0216 0.081 Uiso 1 1 calc R
O12 O 0.77609(14) 0.70885(11) 0.11293(8) 0.0642(6) Uani 1 1 d U
O13 O 0.60584(18) 0.42667(12) 0.06430(9) 0.0812(7) Uani 1 1 d .
C14 C 0.6632(2) 0.51714(15) 0.08543(10) 0.0555(8) Uani 1 1 d .
O15 O 0.81261(16) 0.65809(14) 0.05240(9) 0.0856(8) Uani 1 1 d U
C16 C 0.6184(2) 0.52417(14) 0.12498(9) 0.0531(7) Uani 1 1 d .
H16 H 0.5826 0.4951 0.1326 0.064 Uiso 1 1 calc R
C17 C 0.62673(18) 0.57336(15) 0.15244(10) 0.0524(7) Uani 1 1 d .
O18 O 0.11290(17) 0.36870(11) 0.44189(10) 0.0824(7) Uani 1 1 d .
C19 C 0.63585(16) 0.66125(14) 0.40632(10) 0.0493(7) Uani 1 1 d .
H19 H 0.6631 0.6327 0.3899 0.059 Uiso 1 1 calc R
C20 C 0.2542(2) 0.7244(2) 0.01307(14) 0.0736(11) Uani 1 1 d .
C21 C 0.67851(17) 0.61669(16) 0.14067(10) 0.0520(7) Uani 1 1 d .
H21 H 0.6831 0.6502 0.1592 0.062 Uiso 1 1 calc R
O22 O 0.19142(16) 0.36023(12) 0.38549(10) 0.0815(8) Uani 1 1 d .
O23 O -0.03351(13) 0.74466(12) 0.04471(9) 0.0705(7) Uani 1 1 d .
C24 C 0.1092(2) 0.7206(2) 0.13077(11) 0.0773(11) Uani 1 1 d .
H24 H 0.0773 0.7195 0.1562 0.093 Uiso 1 1 calc R
C25 C 0.6531(2) 0.46428(16) 0.05543(11) 0.0626(9) Uani 1 1 d .
O26 O 0.32450(13) 0.72802(15) 0.01801(9) 0.0829(8) Uani 1 1 d .
C27 C 0.72386(18) 0.61241(16) 0.10255(11) 0.0553(8) Uani 1 1 d .
C28 C 0.71669(19) 0.56219(16) 0.07460(11) 0.0580(8) Uani 1 1 d .
H28 H 0.7473 0.5584 0.0487 0.070 Uiso 1 1 calc R
C29 C 0.57824(17) 0.64315(15) 0.31135(10) 0.0527(8) Uani 1 1 d .
H29 H 0.6303 0.6511 0.3143 0.063 Uiso 1 1 calc R
O30 O -0.03756(15) 0.55118(12) 0.46518(9) 0.0801(8) Uani 1 1 d .
C31 C 0.55037(16) 0.62000(17) 0.27012(10) 0.0526(7) Uani 1 1 d .
C32 C 0.10161(17) 0.57203(16) 0.37595(10) 0.0538(8) Uani 1 1 d .
H32 H 0.0899 0.6112 0.3681 0.065 Uiso 1 1 calc R
C33 C 0.52353(17) 0.72261(16) 0.41628(10) 0.0536(7) Uani 1 1 d .
H33 H 0.4751 0.7350 0.4069 0.064 Uiso 1 1 calc R
O34 O 0.69488(16) 0.45899(13) 0.02034(9) 0.0830(8) Uani 1 1 d .
O35 O 0.4215(2) 0.55597(17) 0.42612(11) 0.1122(12) Uani 1 1 d .
C36 C 0.16392(18) 0.54519(15) 0.35593(10) 0.0517(7) Uani 1 1 d .
C37 C 0.20305(18) 0.72316(19) 0.05496(11) 0.0652(9) Uani 1 1 d .
C38 C 0.17839(17) 0.48593(16) 0.36661(11) 0.0572(8) Uani 1 1 d .
H38 H 0.2191 0.4663 0.3527 0.069 Uiso 1 1 calc R
C39 C 0.66826(16) 0.68557(14) 0.44511(10) 0.0492(7) Uani 1 1 d .
C40 C 0.07785(18) 0.73302(19) 0.08836(12) 0.0638(9) Uani 1 1 d .
C41 C 0.56275(16) 0.67840(15) 0.39087(10) 0.0485(7) Uani 1 1 d .
O42 O 0.29969(19) 0.62402(18) 0.43153(11) 0.1115(11) Uani 1 1 d .
C43 C 0.07353(18) 0.48408(16) 0.41789(11) 0.0568(8) Uani 1 1 d .
H43 H 0.0441 0.4637 0.4393 0.068 Uiso 1 1 calc R
C44 C 0.57397(18) 0.58197(16) 0.19307(10) 0.0560(8) Uani 1 1 d .
C46 C 0.45151(18) 0.64148(14) 0.34244(10) 0.0491(7) Uani 1 1 d .
C47 C 0.62884(17) 0.72971(16) 0.46973(11) 0.0572(8) Uani 1 1 d .
H47 H 0.6506 0.7469 0.4956 0.069 Uiso 1 1 calc R
C48 C 0.60115(17) 0.60713(14) 0.23297(10) 0.0521(8) Uani 1 1 d .
H48 H 0.6531 0.6158 0.2358 0.062 Uiso 1 1 calc R
C49 C 0.44596(18) 0.57750(19) 0.22460(11) 0.0665(10) Uani 1 1 d .
H49 H 0.3949 0.5660 0.2221 0.080 Uiso 1 1 calc R
C50 C 0.53013(16) 0.65441(15) 0.34774(10) 0.0488(7) Uani 1 1 d .
C1 C 0.13368(18) 0.45597(15) 0.39734(10) 0.0557(8) Uani 1 1 d .
C2 C 0.05585(18) 0.54294(15) 0.40718(11) 0.0542(8) Uani 1 1 d .
C3 C -0.00628(19) 0.74343(16) 0.08383(13) 0.0598(9) Uani 1 1 d .
C4 C 0.21723(18) 0.63829(19) 0.25233(11) 0.0648(10) Uani 1 1 d .
C6 C 0.55580(17) 0.74748(15) 0.45451(12) 0.0569(8) Uani 1 1 d .
C8 C -0.01100(18) 0.57464(16) 0.43030(13) 0.0579(8) Uani 1 1 d U
C9 C 0.74575(18) 0.66603(16) 0.46123(11) 0.0548(8) Uani 1 1 d .
C10 C 0.47221(17) 0.60628(16) 0.26531(10) 0.0553(8) Uani 1 1 d .
C12 C 0.17564(18) 0.60471(17) 0.28458(11) 0.0627(9) Uani 1 1 d .
H12 H 0.1231 0.5998 0.2806 0.075 Uiso 1 1 calc R
C13 C 0.3355(2) 0.68494(18) 0.22868(12) 0.0692(10) Uani 1 1 d .
H13 H 0.3860 0.6959 0.2345 0.083 Uiso 1 1 calc R
C15 C 0.29915(18) 0.64657(18) 0.25879(11) 0.0632(10) Uani 1 1 d .
C18 C 0.5137(2) 0.79602(18) 0.48076(14) 0.0739(11) Uani 1 1 d U
C1A C 0.23394(19) 0.71324(19) 0.09682(12) 0.0711(11) Uani 1 1 d .
H1A H 0.2868 0.7088 0.0995 0.085 Uiso 1 1 calc R
C1B C 0.18223(19) 0.6608(2) 0.21204(12) 0.0735(11) Uani 1 1 d .
H1B H 0.1305 0.6535 0.2069 0.088 Uiso 1 1 calc R
C1C C 0.29163(17) 0.58503(16) 0.32651(10) 0.0531(8) Uani 1 1 d .
C1D C 0.77528(18) 0.66320(19) 0.08837(12) 0.0622(9) Uani 1 1 d U
C1E C 0.21056(17) 0.57903(16) 0.32188(11) 0.0544(8) Uani 1 1 d .
C1F C 0.49519(19) 0.56678(18) 0.18941(11) 0.0627(9) Uani 1 1 d .
H1F H 0.4770 0.5493 0.1627 0.075 Uiso 1 1 calc R
C1G C 0.2226(2) 0.6928(2) 0.18094(12) 0.0698(10) Uani 1 1 d .
C1H C 0.29962(19) 0.7075(2) 0.19033(13) 0.0742(12) Uani 1 1 d .
H1H H 0.3264 0.7325 0.1706 0.089 Uiso 1 1 calc R
O21 O 0.5519(2) 0.8331(2) 0.50081(19) 0.177(2) Uani 1 1 d U
C22 C 0.18773(18) 0.7094(2) 0.13647(12) 0.0777(13) Uani 1 1 d .
C23 C 0.1479(2) 0.39098(15) 0.40889(13) 0.0623(9) Uani 1 1 d .

loop_
_atom_site_aniso_label
_atom_site_aniso_U_11
_atom_site_aniso_U_22
_atom_site_aniso_U_33
_atom_site_aniso_U_23
_atom_site_aniso_U_13
_atom_site_aniso_U_12
Cd1 0.03756(10) 0.05086(11) 0.04659(10) -0.00203(9) -0.00272(8) 0.00250(9)
Cd2 0.04004(11) 0.06717(14) 0.06038(13) 0.00801(12) 0.00030(10) -0.00744(10)
P3 0.0699(7) 0.1072(8) 0.0568(6) -0.0003(5) 0.0051(4) -0.0094(5)
O1 0.0410(12) 0.0926(17) 0.0549(12) 0.0000(14) -0.0081(10) 0.0219(12)
O2 0.0563(15) 0.122(2) 0.0560(15) 0.0170(15) 0.0090(12) 0.0068(14)
O3 0.0523(14) 0.0836(17) 0.094(2) -0.0301(15) -0.0374(13) 0.0128(11)
O4 0.0574(16) 0.0591(14) 0.0759(16) -0.0125(11) 0.0060(11) 0.0133(11)
C5 0.0388(16) 0.080(2) 0.0375(15) -0.0034(16) -0.0023(11) -0.0018(15)
O6 0.0727(19) 0.097(2) 0.114(2) 0.015(2) 0.0285(15) 0.0279(17)
C7 0.0329(15) 0.084(2) 0.0483(16) 0.0040(16) -0.0006(12) -0.0056(16)
O8 0.0420(14) 0.130(3) 0.0772(17) 0.0232(16) 0.0059(12) 0.0025(13)
O9 0.0404(12) 0.0882(16) 0.0513(12) -0.0067(11) 0.0105(9) 0.0035(10)
O10 0.0483(13) 0.0650(14) 0.0553(13) 0.0057(10) 0.0018(10) -0.0005(10)
C11 0.0475(19) 0.103(3) 0.0516(18) 0.0253(18) -0.0017(15) -0.0021(19)
O12 0.0635(15) 0.0662(16) 0.0630(15) 0.0060(12) 0.0035(11) -0.0158(11)
O13 0.111(2) 0.0687(16) 0.0635(15) -0.0151(13) -0.0034(16) -0.0175(16)
C14 0.058(2) 0.065(2) 0.0436(16) 0.0004(14) 0.0022(14) 0.0063(16)
O15 0.0823(19) 0.104(2) 0.0706(18) 0.0020(15) 0.0295(14) -0.0235(15)
C16 0.0546(18) 0.0594(19) 0.0454(16) -0.0014(14) 0.0043(15) -0.0073(15)
C17 0.0461(18) 0.066(2) 0.0450(16) -0.0034(14) 0.0051(13) -0.0043(15)
O18 0.0948(19) 0.0538(14) 0.0987(19) 0.0109(14) 0.0175(17) 0.0120(14)
C19 0.0391(18) 0.0615(19) 0.0473(17) -0.0068(14) 0.0010(12) 0.0052(13)
C20 0.051(2) 0.099(3) 0.071(3) 0.034(2) 0.0059(17) 0.0107(19)
C21 0.0502(18) 0.0589(19) 0.0470(16) -0.0005(15) 0.0030(12) -0.0036(14)
O22 0.0778(18) 0.0689(18) 0.098(2) -0.0066(14) 0.0120(15) 0.0202(13)
O23 0.0451(13) 0.095(2) 0.0718(16) 0.0001(13) -0.0081(12) 0.0029(11)
C24 0.048(2) 0.130(3) 0.0538(19) 0.023(2) -0.0011(16) -0.014(2)
C25 0.073(2) 0.066(2) 0.048(2) -0.0016(16) -0.0159(17) 0.010(2)
O26 0.0478(16) 0.128(2) 0.0730(17) 0.0197(17) 0.0097(11) -0.0063(14)
C27 0.0483(18) 0.066(2) 0.0517(18) -0.0012(16) 0.0010(13) -0.0090(15)
C28 0.055(2) 0.067(2) 0.0513(19) -0.0026(16) 0.0108(14) 0.0073(15)
C29 0.0287(15) 0.078(2) 0.0511(18) -0.0065(15) -0.0019(12) 0.0004(13)
O30 0.0795(19) 0.0729(17) 0.0878(18) -0.0033(14) 0.0438(15) 0.0069(13)
C31 0.0327(15) 0.080(2) 0.0456(16) -0.0032(17) 0.0079(12) -0.0070(15)
C32 0.0407(18) 0.066(2) 0.0549(18) 0.0052(15) 0.0082(13) 0.0070(14)
C33 0.0410(16) 0.070(2) 0.0502(17) -0.0035(16) -0.0061(13) 0.0077(15)
O34 0.0808(19) 0.100(2) 0.0684(18) -0.0329(15) 0.0024(14) 0.0062(15)
O35 0.119(3) 0.132(3) 0.085(2) 0.023(2) -0.0425(19) -0.014(2)
C36 0.0371(17) 0.070(2) 0.0480(17) 0.0018(15) 0.0030(13) 0.0030(14)
C37 0.0446(19) 0.101(3) 0.050(2) 0.0141(19) 0.0038(14) -0.0046(18)
C38 0.0416(18) 0.072(2) 0.0576(19) -0.0078(17) 0.0049(13) 0.0056(14)
C39 0.0349(16) 0.0591(18) 0.0535(18) -0.0022(14) -0.0047(13) 0.0012(13)
C40 0.0360(17) 0.094(3) 0.061(2) 0.0128(19) -0.0074(14) -0.0018(16)
C41 0.0284(15) 0.065(2) 0.0519(18) -0.0011(15) -0.0038(12) 0.0014(13)
O42 0.115(2) 0.134(3) 0.086(2) -0.029(2) 0.0454(18) -0.032(2)
C43 0.0500(19) 0.068(2) 0.0522(19) 0.0021(16) 0.0105(14) -0.0046(15)
C44 0.0485(19) 0.074(2) 0.0454(18) -0.0016(16) 0.0075(13) -0.0100(15)
C46 0.0478(18) 0.0572(19) 0.0422(16) 0.0004(13) -0.0052(13) 0.0057(13)
C47 0.0484(18) 0.0624(19) 0.0608(18) -0.0131(16) -0.0065(14) -0.0006(15)
C48 0.0354(17) 0.073(2) 0.0476(16) -0.0093(14) 0.0038(12) -0.0043(13)
C49 0.0367(18) 0.116(3) 0.0463(18) -0.0100(19) 0.0026(13) -0.0194(18)
C50 0.0328(16) 0.075(2) 0.0389(16) -0.0025(14) 0.0010(12) 0.0083(13)
C1 0.051(2) 0.069(2) 0.0476(17) 0.0029(15) -0.0006(13) 0.0008(14)
C2 0.0427(18) 0.067(2) 0.0526(18) -0.0101(16) 0.0100(14) -0.0044(14)
C3 0.0456(19) 0.064(2) 0.070(2) 0.0076(17) -0.0022(18) 0.0007(14)
C4 0.0354(17) 0.112(3) 0.0469(18) 0.0057(18) -0.0030(13) -0.0055(16)
C6 0.0373(17) 0.069(2) 0.065(2) -0.0098(16) -0.0028(14) 0.0082(14)
C8 0.0442(18) 0.061(2) 0.068(2) -0.0025(18) 0.0070(16) -0.0037(15)
C9 0.0438(18) 0.064(2) 0.057(2) 0.0069(16) -0.0078(15) -0.0070(15)
C10 0.0401(17) 0.087(3) 0.0383(16) -0.0046(15) 0.0006(12) -0.0039(15)
C12 0.0349(18) 0.095(3) 0.058(2) 0.0100(18) 0.0046(14) -0.0032(15)
C13 0.0438(19) 0.103(3) 0.061(2) 0.0207(19) -0.0034(16) -0.0119(18)
C15 0.0354(17) 0.108(3) 0.0460(18) 0.0042(17) 0.0013(13) -0.0060(16)
C18 0.053(2) 0.078(3) 0.090(3) -0.035(2) -0.0087(18) 0.0137(17)
C1A 0.0319(17) 0.113(3) 0.069(2) 0.026(2) 0.0017(15) -0.0018(17)
C1B 0.0314(18) 0.127(3) 0.062(2) 0.019(2) -0.0006(14) -0.0033(18)
C1C 0.0407(18) 0.075(2) 0.0440(17) 0.0035(15) -0.0004(13) 0.0006(15)
C1D 0.0419(19) 0.089(3) 0.056(2) 0.0153(19) 0.0058(15) -0.0050(17)
C1E 0.0420(18) 0.072(2) 0.0494(18) 0.0012(16) 0.0067(13) -0.0043(15)
C1F 0.052(2) 0.090(3) 0.0454(18) -0.0052(17) -0.0021(14) -0.0135(17)
C1G 0.051(2) 0.104(3) 0.054(2) 0.025(2) 0.0000(16) 0.0059(19)
C1H 0.0362(18) 0.120(3) 0.066(2) 0.035(2) 0.0013(15) -0.0046(18)
O21 0.085(2) 0.186(4) 0.262(6) -0.161(4) -0.031(3) 0.025(2)
C22 0.0317(18) 0.146(4) 0.055(2) 0.027(2) -0.0029(14) 0.0035(19)
C23 0.055(2) 0.061(2) 0.071(2) -0.0016(18) -0.0057(17) 0.0047(16)

loop_
_atom_type_symbol
_atom_type_description
_atom_type_scat_dispersion_real
_atom_type_scat_dispersion_imag
_atom_type_scat_source
C C 0.0181 0.0091 'International Tables Vol C Tables 4.2.6.8 and 6.1.1.4'
H H 0.0000 0.0000 'International Tables Vol C Tables 4.2.6.8 and 6.1.1.4'
O O 0.0492 0.0322 'International Tables Vol C Tables 4.2.6.8 and 6.1.1.4'
Cd Cd 0.1185 4.6533 'International Tables Vol C Tables 4.2.6.8 and 6.1.1.4'
P P 0.2955 0.4335 'International Tables Vol C Tables 4.2.6.8 and 6.1.1.4'

loop_
_geom_angle_atom_site_label_1
_geom_angle_atom_site_label_2
_geom_angle_atom_site_label_3
_geom_angle
_geom_angle_site_symmetry_1
_geom_angle_site_symmetry_3
O30 Cd1 O4 114.44(10) . 3_466
O30 Cd1 O1 105.76(10) . 1_455
O4 Cd1 O1 124.33(9) 3_466 1_455
O30 Cd1 O13 86.48(10) . 2_565
O4 Cd1 O13 87.89(9) 3_466 2_565
O1 Cd1 O13 132.59(10) 1_455 2_565
O30 Cd1 O3 159.03(10) . 1_455
O4 Cd1 O3 83.56(8) 3_466 1_455
O1 Cd1 O3 53.45(8) 1_455 1_455
O13 Cd1 O3 105.69(10) 2_565 1_455
O30 Cd1 O34 86.10(10) . 2_565
O4 Cd1 O34 135.54(10) 3_466 2_565
O1 Cd1 O34 81.91(9) 1_455 2_565
O13 Cd1 O34 52.83(9) 2_565 2_565
O3 Cd1 O34 87.88(10) 1_455 2_565
O30 Cd1 C9 132.19(11) . 1_455
O4 Cd1 C9 105.40(10) 3_466 1_455
O1 Cd1 C9 26.57(9) 1_455 1_455
O13 Cd1 C9 121.28(10) 2_565 1_455
O3 Cd1 C9 26.91(9) 1_455 1_455
O34 Cd1 C9 83.30(9) 2_565 1_455
O12 Cd2 O18 143.28(10) . 4_655
O12 Cd2 O23 117.56(9) . 1_655
O18 Cd2 O23 84.82(10) 4_655 1_655
O12 Cd2 O2 85.57(9) . 3_565
O18 Cd2 O2 98.76(11) 4_655 3_565
O23 Cd2 O2 134.91(9) 1_655 3_565
O12 Cd2 O26 122.52(9) . 3_565
O18 Cd2 O26 87.29(11) 4_655 3_565
O23 Cd2 O26 82.03(8) 1_655 3_565
O2 Cd2 O26 53.53(8) 3_565 3_565
O12 Cd2 O22 91.04(9) . 4_655
O18 Cd2 O22 52.77(9) 4_655 4_655
O23 Cd2 O22 124.95(9) 1_655 4_655
O2 Cd2 O22 89.79(10) 3_565 4_655
O26 Cd2 O22 122.56(10) 3_565 4_655
O12 Cd2 O8 84.77(9) . 1_655
O18 Cd2 O8 87.57(10) 4_655 1_655
O23 Cd2 O8 52.98(8) 1_655 1_655
O2 Cd2 O8 170.04(8) 3_565 1_655
O26 Cd2 O8 135.00(8) 3_565 1_655
O22 Cd2 O8 87.95(10) 4_655 1_655
O12 Cd2 O15 52.46(8) . .
O18 Cd2 O15 164.20(9) 4_655 .
O23 Cd2 O15 83.76(9) 1_655 .
O2 Cd2 O15 81.81(11) 3_565 .
O26 Cd2 O15 80.35(10) 3_565 .
O22 Cd2 O15 142.91(8) 4_655 .
O8 Cd2 O15 94.20(10) 1_655 .
O42 P3 O35 121.8(2) . .
O42 P3 O9 104.32(18) . .
O35 P3 O9 111.74(17) . .
O42 P3 O10 110.27(17) . .
O35 P3 O10 104.79(17) . .
O9 P3 O10 102.40(12) . .
C9 O1 Cd1 93.55(19) . 1_655
C20 O2 Cd2 93.7(2) . 3_465
C9 O3 Cd1 91.5(2) . 1_655
C18 O4 Cd1 117.8(2) . 3_566
C46 C5 C10 117.7(3) . .
C46 C5 C7 121.5(3) . .
C10 C5 C7 120.8(3) . .
C1C C7 C15 119.2(3) . .
C1C C7 C5 120.3(3) . .
C15 C7 C5 120.5(3) . .
C3 O8 Cd2 86.9(2) . 1_455
C46 O9 P3 120.8(2) . .
C1C O10 P3 121.2(2) . .
C40 C11 C37 121.0(3) . .
C40 C11 H11 119.5 . .
C37 C11 H11 119.5 . .
C1D O12 Cd2 99.2(2) . .
C25 O13 Cd1 94.5(2) . 2_564
C16 C14 C28 118.2(3) . .
C16 C14 C25 120.7(3) . .
C28 C14 C25 121.0(3) . .
C1D O15 Cd2 83.8(2) . .
C17 C16 C14 120.9(3) . .
C17 C16 H16 119.6 . .
C14 C16 H16 119.6 . .
C21 C17 C16 119.5(3) . .
C21 C17 C44 120.5(3) . .
C16 C17 C44 119.8(3) . .
C23 O18 Cd2 98.0(2) . 4_645
C39 C19 C41 121.9(3) . .
C39 C19 H19 119.1 . .
C41 C19 H19 119.1 . .
O26 C20 O2 121.8(3) . .
O26 C20 C37 119.3(3) . .
O2 C20 C37 118.7(3) . .
C17 C21 C27 122.4(3) . .
C17 C21 H21 118.8 . .
C27 C21 H21 118.8 . .
C23 O22 Cd2 88.7(2) . 4_645
C3 O23 Cd2 97.1(2) . 1_455
C40 C24 C22 121.9(3) . .
C40 C24 H24 119.0 . .
C22 C24 H24 119.0 . .
O13 C25 O34 120.2(3) . .
O13 C25 C14 120.7(3) . .
O34 C25 C14 119.2(4) . .
C20 O26 Cd2 90.6(2) . 3_465
C21 C27 C28 118.8(3) . .
C21 C27 C1D 121.0(3) . .
C28 C27 C1D 120.0(3) . .
C27 C28 C14 120.3(3) . .
C27 C28 H28 119.9 . .
C14 C28 H28 119.9 . .
C50 C29 C31 121.5(3) . .
C50 C29 H29 119.3 . .
C31 C29 H29 119.3 . .
C8 O30 Cd1 102.5(2) . .
C29 C31 C10 120.3(3) . .
C29 C31 C48 121.0(3) . .
C10 C31 C48 118.7(3) . .
C36 C32 C2 122.3(3) . .
C36 C32 H32 118.8 . .
C2 C32 H32 118.8 . .
C6 C33 C41 121.0(3) . .
C6 C33 H33 119.5 . .
C41 C33 H33 119.5 . .
C25 O34 Cd1 91.2(2) . 2_564
C32 C36 C38 117.8(3) . .
C32 C36 C1E 119.6(3) . .
C38 C36 C1E 122.5(3) . .
C1A C37 C11 119.8(3) . .
C1A C37 C20 120.0(3) . .
C11 C37 C20 120.2(3) . .
C1 C38 C36 121.0(3) . .
C1 C38 H38 119.5 . .
C36 C38 H38 119.5 . .
C19 C39 C47 120.0(3) . .
C19 C39 C9 120.9(3) . .
C47 C39 C9 119.1(3) . .
C11 C40 C24 118.7(3) . .
C11 C40 C3 121.1(3) . .
C24 C40 C3 120.0(3) . .
C19 C41 C33 117.4(3) . .
C19 C41 C50 121.4(3) . .
C33 C41 C50 121.0(3) . .
C1 C43 C2 120.6(3) . .
C1 C43 H43 119.7 . .
C2 C43 H43 119.7 . .
C48 C44 C1F 119.6(3) . .
C48 C44 C17 120.5(3) . .
C1F C44 C17 119.8(3) . .
C5 C46 O9 117.0(3) . .
C5 C46 C50 123.2(3) . .
O9 C46 C50 119.8(3) . .
C39 C47 C6 118.7(3) . .
C39 C47 H47 120.7 . .
C6 C47 H47 120.7 . .
C44 C48 C31 120.8(3) . .
C44 C48 H48 119.6 . .
C31 C48 H48 119.6 . .
C1F C49 C10 120.5(3) . .
C1F C49 H49 119.7 . .
C10 C49 H49 119.7 . .
C29 C50 C46 118.0(3) . .
C29 C50 C41 119.3(3) . .
C46 C50 C41 122.7(3) . .
C43 C1 C38 120.2(3) . .
C43 C1 C23 118.1(3) . .
C38 C1 C23 121.7(3) . .
C32 C2 C43 118.0(3) . .
C32 C2 C8 121.2(3) . .
C43 C2 C8 120.8(3) . .
O23 C3 O8 123.0(3) . .
O23 C3 C40 117.5(3) . .
O8 C3 C40 119.4(3) . .
C12 C4 C1B 121.7(3) . .
C12 C4 C15 119.2(3) . .
C1B C4 C15 119.0(3) . .
C33 C6 C47 121.0(3) . .
C33 C6 C18 120.3(3) . .
C47 C6 C18 118.7(3) . .
O6 C8 O30 123.1(3) . .
O6 C8 C2 119.8(3) . .
O30 C8 C2 117.0(3) . .
O1 C9 O3 121.3(3) . .
O1 C9 C39 118.8(3) . .
O3 C9 C39 119.9(3) . .
O1 C9 Cd1 59.88(16) . 1_655
O3 C9 Cd1 61.55(17) . 1_655
C39 C9 Cd1 176.0(2) . 1_655
C31 C10 C49 119.5(3) . .
C31 C10 C5 119.0(3) . .
C49 C10 C5 121.5(3) . .
C1E C12 C4 121.8(3) . .
C1E C12 H12 119.1 . .
C4 C12 H12 119.1 . .
C1H C13 C15 122.5(3) . .
C1H C13 H13 118.8 . .
C15 C13 H13 118.8 . .
C13 C15 C7 124.8(3) . .
C13 C15 C4 116.5(3) . .
C7 C15 C4 118.6(3) . .
O4 C18 O21 123.8(4) . .
O4 C18 C6 117.8(3) . .
O21 C18 C6 117.9(4) . .
C37 C1A C22 121.6(3) . .
C37 C1A H1A 119.2 . .
C22 C1A H1A 119.2 . .
C1G C1B C4 121.5(3) . .
C1G C1B H1B 119.3 . .
C4 C1B H1B 119.3 . .
C7 C1C O10 118.7(3) . .
C7 C1C C1E 122.6(3) . .
O10 C1C C1E 118.7(3) . .
O15 C1D O12 123.8(3) . .
O15 C1D C27 118.4(4) . .
O12 C1D C27 117.8(3) . .
C12 C1E C1C 118.3(3) . .
C12 C1E C36 120.0(3) . .
C1C C1E C36 121.6(3) . .
C49 C1F C44 120.7(3) . .
C49 C1F H1F 119.6 . .
C44 C1F H1F 119.6 . .
C1B C1G C1H 119.2(3) . .
C1B C1G C22 120.5(3) . .
C1H C1G C22 120.2(3) . .
C13 C1H C1G 120.3(3) . .
C13 C1H H1H 119.8 . .
C1G C1H H1H 119.8 . .
C24 C22 C1A 116.6(3) . .
C24 C22 C1G 123.3(3) . .
C1A C22 C1G 120.1(3) . .
O22 C23 O18 120.5(3) . .
O22 C23 C1 120.9(3) . .
O18 C23 C1 118.5(3) . .

loop_
_geom_bond_atom_site_label_1
_geom_bond_atom_site_label_2
_geom_bond_distance
_geom_bond_site_symmetry_2
Cd1 O30 2.244(2) .
Cd1 O4 2.251(2) 3_466
Cd1 O1 2.386(2) 1_455
Cd1 O13 2.389(2) 2_565
Cd1 O3 2.421(2) 1_455
Cd1 O34 2.427(3) 2_565
Cd1 C9 2.753(3) 1_455
Cd2 O12 2.299(2) .
Cd2 O18 2.312(2) 4_655
Cd2 O23 2.328(2) 1_655
Cd2 O2 2.381(2) 3_565
Cd2 O26 2.458(3) 3_565
Cd2 O22 2.516(3) 4_655
Cd2 O8 2.543(3) 1_655
Cd2 O15 2.632(3) .
P3 O42 1.489(3) .
P3 O35 1.510(4) .
P3 O9 1.597(3) .
P3 O10 1.608(2) .
O1 C9 1.234(4) .
O1 Cd1 2.386(2) 1_655
O2 C20 1.258(5) .
O2 Cd2 2.381(2) 3_465
O3 C9 1.247(4) .
O3 Cd1 2.421(2) 1_655
O4 C18 1.217(4) .
O4 Cd1 2.251(2) 3_566
C5 C46 1.381(4) .
C5 C10 1.445(4) .
C5 C7 1.488(4) .
O6 C8 1.195(4) .
C7 C1C 1.380(4) .
C7 C15 1.424(5) .
O8 C3 1.242(4) .
O8 Cd2 2.543(3) 1_455
O9 C46 1.383(4) .
O10 C1C 1.380(4) .
C11 C40 1.376(5) .
C11 C37 1.385(5) .
C11 H11 0.9300 .
O12 C1D 1.250(4) .
O13 C25 1.207(5) .
O13 Cd1 2.389(2) 2_564
C14 C16 1.406(4) .
C14 C28 1.411(5) .
C14 C25 1.485(5) .
O15 C1D 1.243(4) .
C16 C17 1.372(4) .
C16 H16 0.9300 .
C17 C21 1.370(4) .
C17 C44 1.516(4) .
O18 C23 1.247(4) .
O18 Cd2 2.312(2) 4_645
C19 C39 1.381(4) .
C19 C41 1.406(4) .
C19 H19 0.9300 .
C20 O26 1.238(4) .
C20 C37 1.516(5) .
C21 C27 1.371(4) .
C21 H21 0.9300 .
O22 C23 1.233(4) .
O22 Cd2 2.516(3) 4_645
O23 C3 1.240(4) .
O23 Cd2 2.328(2) 1_455
C24 C40 1.385(5) .
C24 C22 1.401(5) .
C24 H24 0.9300 .
C25 O34 1.264(4) .
O26 Cd2 2.458(3) 3_465
C27 C28 1.397(5) .
C27 C1D 1.507(5) .
C28 H28 0.9300 .
C29 C50 1.379(4) .
C29 C31 1.401(4) .
C29 H29 0.9300 .
O30 C8 1.238(4) .
C31 C10 1.404(4) .
C31 C48 1.432(4) .
C32 C36 1.373(4) .
C32 C2 1.377(4) .
C32 H32 0.9300 .
C33 C6 1.371(4) .
C33 C41 1.415(4) .
C33 H33 0.9300 .
O34 Cd1 2.427(3) 2_564
C36 C38 1.387(5) .
C36 C1E 1.493(4) .
C37 C1A 1.357(5) .
C38 C1 1.367(5) .
C38 H38 0.9300 .
C39 C47 1.403(4) .
C39 C9 1.497(4) .
C40 C3 1.491(5) .
C41 C50 1.486(4) .
C43 C1 1.364(5) .
C43 C2 1.390(5) .
C43 H43 0.9300 .
C44 C48 1.381(4) .
C44 C1F 1.419(5) .
C46 C50 1.410(4) .
C47 C6 1.407(4) .
C47 H47 0.9300 .
C48 H48 0.9300 .
C49 C1F 1.362(5) .
C49 C10 1.430(4) .
C49 H49 0.9300 .
C1 C23 1.515(5) .
C2 C8 1.524(5) .
C4 C12 1.408(5) .
C4 C1B 1.421(5) .
C4 C15 1.453(5) .
C6 C18 1.521(5) .
C9 Cd1 2.753(3) 1_655
C12 C1E 1.376(5) .
C12 H12 0.9300 .
C13 C1H 1.381(5) .
C13 C15 1.385(5) .
C13 H13 0.9300 .
C18 O21 1.217(5) .
C1A C22 1.415(5) .
C1A H1A 0.9300 .
C1B C1G 1.356(5) .
C1B H1B 0.9300 .
C1C C1E 1.427(4) .
C1F H1F 0.9300 .
C1G C1H 1.410(5) .
C1G C22 1.484(5) .
C1H H1H 0.9300 .

loop_
_geom_torsion_atom_site_label_1
_geom_torsion_atom_site_label_2
_geom_torsion_atom_site_label_3
_geom_torsion_atom_site_label_4
_geom_torsion
_geom_torsion_site_symmetry_1
_geom_torsion_site_symmetry_4
C46 C5 C7 C1C -54.0(6) . .
C10 C5 C7 C1C 128.7(4) . .
C46 C5 C7 C15 123.3(4) . .
C10 C5 C7 C15 -54.1(6) . .
O42 P3 O9 C46 -166.1(2) . .
O35 P3 O9 C46 60.6(3) . .
O10 P3 O9 C46 -51.1(2) . .
O42 P3 O10 C1C 69.3(3) . .
O35 P3 O10 C1C -158.1(2) . .
O9 P3 O10 C1C -41.3(2) . .
O18 Cd2 O12 C1D 177.3(2) 4_655 .
O23 Cd2 O12 C1D -60.7(2) 1_655 .
O2 Cd2 O12 C1D 78.6(2) 3_565 .
O26 Cd2 O12 C1D 37.7(2) 3_565 .
O22 Cd2 O12 C1D 168.3(2) 4_655 .
O8 Cd2 O12 C1D -103.9(2) 1_655 .
O15 Cd2 O12 C1D -4.5(2) . .
O12 Cd2 O15 C1D 4.5(2) . .
O18 Cd2 O15 C1D -179.4(3) 4_655 .
O23 Cd2 O15 C1D 136.6(2) 1_655 .
O2 Cd2 O15 C1D -86.2(2) 3_565 .
O26 Cd2 O15 C1D -140.4(2) 3_565 .
O22 Cd2 O15 C1D -7.6(3) 4_655 .
O8 Cd2 O15 C1D 84.6(2) 1_655 .
C28 C14 C16 C17 -0.4(5) . .
C25 C14 C16 C17 -179.1(3) . .
C14 C16 C17 C21 1.2(5) . .
C14 C16 C17 C44 175.8(3) . .
Cd2 O2 C20 O26 -6.6(5) 3_465 .
Cd2 O2 C20 C37 178.9(3) 3_465 .
C16 C17 C21 C27 -1.2(5) . .
C44 C17 C21 C27 -175.8(3) . .
Cd1 O13 C25 O34 -11.4(4) 2_564 .
Cd1 O13 C25 C14 168.7(3) 2_564 .
C16 C14 C25 O13 0.6(5) . .
C28 C14 C25 O13 -178.1(3) . .
C16 C14 C25 O34 -179.3(3) . .
C28 C14 C25 O34 2.0(5) . .
O2 C20 O26 Cd2 6.3(4) . 3_465
C37 C20 O26 Cd2 -179.2(4) . 3_465
C17 C21 C27 C28 0.3(5) . .
C17 C21 C27 C1D 174.7(3) . .
C21 C27 C28 C14 0.5(5) . .
C1D C27 C28 C14 -173.9(3) . .
C16 C14 C28 C27 -0.5(5) . .
C25 C14 C28 C27 178.2(3) . .
O4 Cd1 O30 C8 -73.0(3) 3_466 .
O1 Cd1 O30 C8 67.5(2) 1_455 .
O13 Cd1 O30 C8 -159.0(2) 2_565 .
O3 Cd1 O30 C8 74.4(4) 1_455 .
O34 Cd1 O30 C8 148.0(2) 2_565 .
C9 Cd1 O30 C8 70.7(3) 1_455 .
C50 C29 C31 C10 -1.5(6) . .
C50 C29 C31 C48 -178.5(3) . .
O13 C25 O34 Cd1 11.2(4) . 2_564
C14 C25 O34 Cd1 -168.9(3) . 2_564
C2 C32 C36 C38 2.7(5) . .
C2 C32 C36 C1E 179.2(3) . .
C40 C11 C37 C1A 3.9(7) . .
C40 C11 C37 C20 -177.0(4) . .
O26 C20 C37 C1A -14.0(7) . .
O2 C20 C37 C1A 160.7(4) . .
O26 C20 C37 C11 166.9(4) . .
O2 C20 C37 C11 -18.4(7) . .
C32 C36 C38 C1 -2.3(5) . .
C1E C36 C38 C1 -178.8(3) . .
C41 C19 C39 C47 -1.5(5) . .
C41 C19 C39 C9 179.2(3) . .
C37 C11 C40 C24 -6.3(7) . .
C37 C11 C40 C3 178.3(4) . .
C22 C24 C40 C11 3.4(7) . .
C22 C24 C40 C3 178.8(4) . .
C39 C19 C41 C33 1.0(5) . .
C39 C19 C41 C50 176.7(3) . .
C6 C33 C41 C19 -0.2(5) . .
C6 C33 C41 C50 -175.8(3) . .
C21 C17 C44 C48 -41.0(5) . .
C16 C17 C44 C48 144.4(3) . .
C21 C17 C44 C1F 135.9(4) . .
C16 C17 C44 C1F -38.7(5) . .
C10 C5 C46 O9 -175.3(3) . .
C7 C5 C46 O9 7.3(5) . .
C10 C5 C46 C50 6.7(5) . .
C7 C5 C46 C50 -170.8(3) . .
P3 O9 C46 C5 71.1(4) . .
P3 O9 C46 C50 -110.9(3) . .
C19 C39 C47 C6 1.2(5) . .
C9 C39 C47 C6 -179.5(3) . .
C1F C44 C48 C31 -2.2(5) . .
C17 C44 C48 C31 174.7(3) . .
C29 C31 C48 C44 177.2(3) . .
C10 C31 C48 C44 0.3(5) . .
C31 C29 C50 C46 0.5(5) . .
C31 C29 C50 C41 179.4(3) . .
C5 C46 C50 C29 -3.2(5) . .
O9 C46 C50 C29 178.8(3) . .
C5 C46 C50 C41 177.9(3) . .
O9 C46 C50 C41 -0.1(5) . .
C19 C41 C50 C29 -35.1(5) . .
C33 C41 C50 C29 140.4(3) . .
C19 C41 C50 C46 143.8(3) . .
C33 C41 C50 C46 -40.7(5) . .
C2 C43 C1 C38 1.4(5) . .
C2 C43 C1 C23 -177.3(3) . .
C36 C38 C1 C43 0.3(5) . .
C36 C38 C1 C23 179.1(3) . .
C36 C32 C2 C43 -1.0(5) . .
C36 C32 C2 C8 177.5(3) . .
C1 C43 C2 C32 -1.1(5) . .
C1 C43 C2 C8 -179.6(3) . .
Cd2 O23 C3 O8 3.2(4) 1_455 .
Cd2 O23 C3 C40 -174.3(3) 1_455 .
Cd2 O8 C3 O23 -2.9(4) 1_455 .
Cd2 O8 C3 C40 174.5(3) 1_455 .
C11 C40 C3 O23 6.9(6) . .
C24 C40 C3 O23 -168.4(4) . .
C11 C40 C3 O8 -170.7(4) . .
C24 C40 C3 O8 14.1(6) . .
C41 C33 C6 C47 -0.2(5) . .
C41 C33 C6 C18 178.5(3) . .
C39 C47 C6 C33 -0.3(5) . .
C39 C47 C6 C18 -179.0(3) . .
Cd1 O30 C8 O6 -10.8(5) . .
Cd1 O30 C8 C2 169.7(2) . .
C32 C2 C8 O6 17.3(5) . .
C43 C2 C8 O6 -164.3(4) . .
C32 C2 C8 O30 -163.2(3) . .
C43 C2 C8 O30 15.2(5) . .
Cd1 O1 C9 O3 4.0(4) 1_655 .
Cd1 O1 C9 C39 -175.6(3) 1_655 .
Cd1 O3 C9 O1 -3.9(3) 1_655 .
Cd1 O3 C9 C39 175.7(3) 1_655 .
C19 C39 C9 O1 3.8(5) . .
C47 C39 C9 O1 -175.5(3) . .
C19 C39 C9 O3 -175.9(3) . .
C47 C39 C9 O3 4.8(5) . .
C19 C39 C9 Cd1 -66(4) . 1_655
C47 C39 C9 Cd1 115(3) . 1_655
C29 C31 C10 C49 -174.1(4) . .
C48 C31 C10 C49 2.9(5) . .
C29 C31 C10 C5 5.0(5) . .
C48 C31 C10 C5 -178.0(3) . .
C1F C49 C10 C31 -4.2(6) . .
C1F C49 C10 C5 176.7(4) . .
C46 C5 C10 C31 -7.4(5) . .
C7 C5 C10 C31 170.0(3) . .
C46 C5 C10 C49 171.7(3) . .
C7 C5 C10 C49 -10.8(6) . .
C1B C4 C12 C1E 175.0(4) . .
C15 C4 C12 C1E -0.6(6) . .
C1H C13 C15 C7 172.1(4) . .
C1H C13 C15 C4 -9.5(6) . .
C1C C7 C15 C13 172.3(4) . .
C5 C7 C15 C13 -5.0(6) . .
C1C C7 C15 C4 -6.0(5) . .
C5 C7 C15 C4 176.7(3) . .
C12 C4 C15 C13 -173.6(4) . .
C1B C4 C15 C13 10.7(6) . .
C12 C4 C15 C7 4.9(6) . .
C1B C4 C15 C7 -170.8(4) . .
Cd1 O4 C18 O21 -0.3(7) 3_566 .
Cd1 O4 C18 C6 -172.3(3) 3_566 .
C33 C6 C18 O4 22.5(6) . .
C47 C6 C18 O4 -158.8(4) . .
C33 C6 C18 O21 -149.9(5) . .
C47 C6 C18 O21 28.8(7) . .
C11 C37 C1A C22 1.7(7) . .
C20 C37 C1A C22 -177.5(4) . .
C12 C4 C1B C1G -179.6(4) . .
C15 C4 C1B C1G -4.0(7) . .
C15 C7 C1C O10 -177.7(3) . .
C5 C7 C1C O10 -0.4(5) . .
C15 C7 C1C C1E 3.0(6) . .
C5 C7 C1C C1E -179.7(3) . .
P3 O10 C1C C7 71.3(4) . .
P3 O10 C1C C1E -109.4(3) . .
Cd2 O15 C1D O12 -7.9(4) . .
Cd2 O15 C1D C27 169.9(3) . .
Cd2 O12 C1D O15 9.1(4) . .
Cd2 O12 C1D C27 -168.7(3) . .
C21 C27 C1D O15 -176.8(3) . .
C28 C27 C1D O15 -2.5(5) . .
C21 C27 C1D O12 1.2(5) . .
C28 C27 C1D O12 175.4(3) . .
C4 C12 C1E C1C -2.5(6) . .
C4 C12 C1E C36 178.3(3) . .
C7 C1C C1E C12 1.3(5) . .
O10 C1C C1E C12 -177.9(3) . .
C7 C1C C1E C36 -179.5(3) . .
O10 C1C C1E C36 1.2(5) . .
C32 C36 C1E C12 -54.1(5) . .
C38 C36 C1E C12 122.3(4) . .
C32 C36 C1E C1C 126.8(4) . .
C38 C36 C1E C1C -56.8(5) . .
C10 C49 C1F C44 2.3(6) . .
C48 C44 C1F C49 0.9(6) . .
C17 C44 C1F C49 -176.1(4) . .
C4 C1B C1G C1H -4.4(7) . .
C4 C1B C1G C22 172.3(4) . .
C15 C13 C1H C1G 1.3(7) . .
C1B C1G C1H C13 5.9(7) . .
C22 C1G C1H C13 -170.7(4) . .
C40 C24 C22 C1A 1.8(7) . .
C40 C24 C22 C1G -176.7(4) . .
C37 C1A C22 C24 -4.4(7) . .
C37 C1A C22 C1G 174.2(4) . .
C1B C1G C22 C24 31.7(7) . .
C1H C1G C22 C24 -151.7(5) . .
C1B C1G C22 C1A -146.8(5) . .
C1H C1G C22 C1A 29.9(7) . .
Cd2 O22 C23 O18 1.1(4) 4_645 .
Cd2 O22 C23 C1 -176.8(3) 4_645 .
Cd2 O18 C23 O22 -1.2(4) 4_645 .
Cd2 O18 C23 C1 176.7(3) 4_645 .
C43 C1 C23 O22 166.2(3) . .
C38 C1 C23 O22 -12.6(5) . .
C43 C1 C23 O18 -11.8(5) . .
C38 C1 C23 O18 169.4(3) . .

loop_
_platon_squeeze_void_nr
_platon_squeeze_void_average_x
_platon_squeeze_void_average_y
_platon_squeeze_void_average_z
_platon_squeeze_void_volume
_platon_squeeze_void_count_electrons
_platon_squeeze_void_content
1 -0.066 0.416 0.036 7921 2594 ' '
